data_7012830
loop_
_publ_author_name
'Price, Daniel J.'
'Powell, Annie K.'
'Wood, Paul T.'

_publ_section_title
;
 A new series of layered transition metal oxalates: hydrothermal
 synthesis, structural and magnetic studies
;
_journal_issue 12
_journal_name_full 'Dalton Transactions'
_journal_page_first 2478
_journal_paper_doi 10.1039/b301658g
_journal_year 2003
_chemical_compound_source 'Hydrothermal synthesis'
_chemical_formula_moiety 'C12 H16 Ba4 Cl4 Mn4 O32'
_chemical_formula_structural 'Ba2 Mn2 Cl2 (C2O4)3 (H2O)4'
_chemical_formula_sum 'C12 H16 Ba4 Cl4 Mn4 O32'
_chemical_formula_weight 1583.17
_chemical_melting_point ?
_chemical_name_common 'Dibarium bischlorotrisoxalatodimanganese(ii) tetrahydrate''
_chemical_name_systematic
; 
Dibarium bischlorotrisoxalatodimanganese(II) tetrahydrate' 
;
_space_group_IT_number 15
_symmetry_cell_setting monoclinic
_symmetry_space_group_name_Hall '-C 2yc'
_symmetry_space_group_name_H-M 'C 1 2/c 1'
_atom_sites_solution_hydrogens difmap
_atom_sites_solution_primary direct
_atom_sites_solution_secondary difmap
_cell_angle_alpha 90.00
_cell_angle_beta 99.53(3)
_cell_angle_gamma 90.00
_cell_formula_units_Z 2
_cell_length_a 22.916(5)
_cell_length_b 8.248(2)
_cell_length_c 9.904(2)
_cell_measurement_reflns_used 126
_cell_measurement_temperature 293(2)
_cell_measurement_theta_max 28.28
_cell_measurement_theta_min 1.80
_cell_volume 1846.1(7)
_computing_cell_refinement
; 
DENZO and SCALEPACK from the HKL programe suite
;
_computing_data_collection 'MSC RaxisII control software'
_computing_data_reduction SHELX97-SHELXPRO
_computing_molecular_graphics SHELXTL+XP
_computing_publication_material SHELXTL+XCIF
_computing_structure_refinement 'SHELXL-93 (Sheldrick, 1993)'
_computing_structure_solution 'SHELXS-86 (Sheldrick, 1990)'
_diffrn_ambient_temperature 293(2)
_diffrn_measurement_device_type 'Rigaku R-axis IIc'
_diffrn_measurement_method 'image plate oscillation photographs'
_diffrn_radiation_monochromator graphite
_diffrn_radiation_source 'rotating anode'
_diffrn_radiation_type MoK\a
_diffrn_radiation_wavelength 0.71073
_diffrn_reflns_av_R_equivalents 0.1098
_diffrn_reflns_av_sigmaI/netI 0.0770
_diffrn_reflns_limit_h_max 30
_diffrn_reflns_limit_h_min -30
_diffrn_reflns_limit_k_max 10
_diffrn_reflns_limit_k_min -10
_diffrn_reflns_limit_l_max 13
_diffrn_reflns_limit_l_min -13
_diffrn_reflns_number 6319
_diffrn_reflns_theta_max 28.33
_diffrn_reflns_theta_min 1.80
_diffrn_standards_number 0
_exptl_absorpt_coefficient_mu 5.913
_exptl_absorpt_correction_type none
_exptl_crystal_colour colourless
_exptl_crystal_density_diffrn 2.848
_exptl_crystal_density_meas ?
_exptl_crystal_description Block
_exptl_crystal_F_000 1472
_exptl_crystal_size_max 0.17
_exptl_crystal_size_mid 0.17
_exptl_crystal_size_min 0.06
_refine_diff_density_max 1.882
_refine_diff_density_min -1.304
_refine_diff_density_rms 0.188
_refine_ls_extinction_coef 0.0087(5)
_refine_ls_extinction_expression Fc^*^=kFc[1+0.001xFc^2^\l^3^/sin(2\q)]^-1/4^
_refine_ls_extinction_method SHELXL
_refine_ls_goodness_of_fit_all 1.065
_refine_ls_goodness_of_fit_ref 1.080
_refine_ls_hydrogen_treatment refall
_refine_ls_matrix_type full
_refine_ls_number_parameters 142
_refine_ls_number_reflns 2188
_refine_ls_number_restraints 0
_refine_ls_restrained_S_all 1.065
_refine_ls_restrained_S_obs 1.080
_refine_ls_R_factor_all 0.0380
_refine_ls_R_factor_gt 0.0362
_refine_ls_shift/su_max -0.001
_refine_ls_shift/su_mean 0.000
_refine_ls_structure_factor_coef Fsqd
_refine_ls_weighting_details 'w=1/[\s^2^(Fo^2^)+(0.0403P)^2^+3.0367P] where P=(Fo^2^+2Fc^2^)/3'
_refine_ls_weighting_scheme calc
_refine_ls_wR_factor_all 0.0875
_refine_ls_wR_factor_ref 0.0867
_reflns_number_gt 2095
_reflns_number_total 2188
_reflns_threshold_expression >2sigma(I)
_cod_data_source_file b301658g.txt
_cod_data_source_block 1
_cod_depositor_comments
;
The following automatic conversions were performed:

'_chemical_melting_point' value 'N/A' was changed to '?' - the value
is undefined or not given.

Automatic conversion script
Id: cif_fix_values 1569 2011-02-09 13:29:24Z adriana 

The following automatic conversions were performed:

'_refine_ls_weighting_scheme' value 'calc
w=1/[\s^2^(Fo^2^)+(0.0403P)^2^+3.0367P] where P=(Fo^2^+2Fc^2^)/3' was
changed to 'calc'. New tag '_refine_ls_weighting_details' was
created. The value of the new tag was set to
'w=1/[\s^2^(Fo^2^)+(0.0403P)^2^+3.0367P] where P=(Fo^2^+2Fc^2^)/3'.

Automatic conversion script
Id: cif_fix_values 3143 2015-03-26 13:38:13Z robertas 
;
_cod_original_cell_volume 1846.1(6)
_cod_original_sg_symbol_H-M C2/c
_cod_database_code 7012830
_diffrn_detector_crystal_distance '70 mm'
_diffrn_measurement_oscillation_angle 5
_diffrn_measurement_frames_number 36

loop_
_symmetry_equiv_pos_as_xyz
'x, y, z'
'-x, y, -z+1/2'
'x+1/2, y+1/2, z'
'-x+1/2, y+1/2, -z+1/2'
'-x, -y, -z'
'x, -y, z-1/2'
'-x+1/2, -y+1/2, -z'
'x+1/2, -y+1/2, z-1/2'

loop_
_atom_site_aniso_label
_atom_site_aniso_U_11
_atom_site_aniso_U_22
_atom_site_aniso_U_33
_atom_site_aniso_U_23
_atom_site_aniso_U_13
_atom_site_aniso_U_12
Ba1 0.0319(2) 0.0277(2) 0.0277(2) 0.00058(6) 0.00677(10) 0.00059(6)
Mn1 0.0331(3) 0.0283(3) 0.0262(3) 0.0002(2) 0.0052(2) -0.0015(2)
Cl1 0.0331(4) 0.0387(4) 0.0345(4) 0.0005(3) 0.0055(3) 0.0014(3)
O1 0.056(2) 0.0263(11) 0.0293(12) -0.0035(10) 0.0094(10) 0.0012(12)
O2 0.062(2) 0.0298(12) 0.0322(12) 0.0037(10) 0.0079(11) 0.0041(12)
O3 0.0487(14) 0.0282(11) 0.0266(10) -0.0023(9) 0.0096(9) 0.0006(10)
O4 0.0431(13) 0.0276(11) 0.0267(11) -0.0002(9) 0.0061(9) -0.0024(9)
O5 0.0316(12) 0.0485(14) 0.0330(12) -0.0066(12) 0.0098(10) -0.0041(11)
O6 0.0350(13) 0.057(2) 0.0414(14) -0.0170(13) 0.0092(10) -0.0079(13)
C1 0.037(2) 0.027(2) 0.030(2) -0.0006(11) 0.0090(13) 0.0005(11)
C2 0.0334(15) 0.0270(15) 0.0271(14) -0.0022(12) 0.0056(11) -0.0005(12)
C3 0.032(2) 0.034(2) 0.032(2) -0.0001(13) 0.0067(13) -0.0006(13)
O7 0.036(2) 0.035(2) 0.038(2) 0.000 0.0079(14) 0.000
O8 0.035(2) 0.035(2) 0.049(2) 0.000 0.005(2) 0.000
O9 0.049(4) 0.087(9) 0.052(2) -0.009(6) 0.013(2) -0.004(6)
O10 0.049(4) 0.087(9) 0.052(2) -0.009(6) 0.013(2) -0.004(6)

loop_
_atom_site_label
_atom_site_type_symbol
_atom_site_fract_x
_atom_site_fract_y
_atom_site_fract_z
_atom_site_U_iso_or_equiv
_atom_site_thermal_displace_type
_atom_site_occupancy
_atom_site_calc_flag
_atom_site_refinement_flags
_atom_site_disorder_group
Ba1 Ba 0.395404(8) 0.18524(2) 0.25499(2) 0.02886(14) Uani 1 d . .
Mn1 Mn 0.36864(2) 0.34851(7) 0.61774(5) 0.0292(2) Uani 1 d . .
Cl1 Cl 0.46675(4) 0.28905(12) 0.55048(9) 0.0354(2) Uani 1 d . .
O1 O 0.37623(14) 0.1506(3) 0.7607(3) 0.0369(5) Uani 1 d . .
O2 O 0.39471(14) 0.0912(3) 0.9832(3) 0.0412(6) Uani 1 d . .
O3 O 0.37385(12) 0.4089(3) 1.0390(2) 0.0341(5) Uani 1 d . .
O4 O 0.37986(11) 0.4695(3) 0.8207(2) 0.0324(5) Uani 1 d . .
O5 O 0.31737(11) 0.2297(4) 0.4396(3) 0.0372(5) Uani 1 d . .
O6 O 0.22758(12) 0.1255(4) 0.3587(3) 0.0440(6) Uani 1 d . .
C1 C 0.3842(2) 0.1882(4) 0.8874(4) 0.0309(7) Uani 1 d . .
C2 C 0.37932(14) 0.3716(4) 0.9182(3) 0.0291(6) Uani 1 d . .
C3 C 0.2626(2) 0.2084(4) 0.4411(4) 0.0323(7) Uani 1 d . .
O7 O 0.5000 0.3860(5) 0.2500 0.0360(7) Uani 1 d S .
H7 H 0.4770(36) 0.4401(102) 0.1559(73) 0.111(26) Uiso 1 d . .
O8 O 0.5000 0.0084(5) 0.2500 0.0398(9) Uani 1 d S .
H8 H 0.5099(28) -0.0336(73) 0.3075(54) 0.056(17) Uiso 1 d . .
O9 O 0.2788(7) 0.1230(14) 0.1182(18) 0.062(3) Uani 0.67 d P 1
O10 O 0.2726(17) 0.1740(35) 0.1221(43) 0.062(3) Uani 0.33 d P 1

loop_
_atom_type_symbol
_atom_type_description
_atom_type_scat_dispersion_real
_atom_type_scat_dispersion_imag
_atom_type_scat_source
C C 0.0033 0.0016 'International Tables Vol C Tables 4.2.6.8 and 6.1.1.4'
H H 0.0000 0.0000 'International Tables Vol C Tables 4.2.6.8 and 6.1.1.4'
O O 0.0106 0.0060 'International Tables Vol C Tables 4.2.6.8 and 6.1.1.4'
Cl Cl 0.1484 0.1585 'International Tables Vol C Tables 4.2.6.8 and 6.1.1.4'
Mn Mn 0.3368 0.7283 'International Tables Vol C Tables 4.2.6.8 and 6.1.1.4'
Ba Ba -0.3244 2.2819 'International Tables Vol C Tables 4.2.6.8 and 6.1.1.4'

loop_
_geom_angle_atom_site_label_1
_geom_angle_atom_site_label_2
_geom_angle_atom_site_label_3
_geom_angle
_geom_angle_site_symmetry_1
_geom_angle_site_symmetry_3
_geom_angle_publ_flag
O5 Ba1 O2 139.97(8) . 1_554 ?
O5 Ba1 O3 111.27(8) . 1_554 ?
O2 Ba1 O3 58.45(7) 1_554 1_554 ?
O5 Ba1 O1 89.83(9) . 6 ?
O2 Ba1 O1 76.69(8) 1_554 6 ?
O3 Ba1 O1 130.98(7) 1_554 6 ?
O5 Ba1 O8 136.17(7) . . ?
O2 Ba1 O8 73.06(7) 1_554 . ?
O3 Ba1 O8 111.74(7) 1_554 . ?
O1 Ba1 O8 68.00(10) 6 . ?
O5 Ba1 O9 71.4(3) . . ?
O2 Ba1 O9 68.6(3) 1_554 . ?
O3 Ba1 O9 73.8(3) 1_554 . ?
O1 Ba1 O9 72.1(2) 6 . ?
O8 Ba1 O9 129.5(2) . . ?
O5 Ba1 O10 67.8(7) . . ?
O2 Ba1 O10 72.8(7) 1_554 . ?
O3 Ba1 O10 68.9(8) 1_554 . ?
O1 Ba1 O10 80.5(6) 6 . ?
O8 Ba1 O10 137.7(5) . . ?
O9 Ba1 O10 8.8(7) . . ?
O5 Ba1 O7 123.67(7) . . ?
O2 Ba1 O7 90.85(7) 1_554 . ?
O3 Ba1 O7 69.86(7) 1_554 . ?
O1 Ba1 O7 133.76(9) 6 . ?
O8 Ba1 O7 65.77(11) . . ?
O9 Ba1 O7 143.7(3) . . ?
O10 Ba1 O7 138.3(7) . . ?
O5 Ba1 O4 67.34(8) . 6_565 ?
O2 Ba1 O4 119.80(7) 1_554 6_565 ?
O3 Ba1 O4 61.44(6) 1_554 6_565 ?
O1 Ba1 O4 157.14(7) 6 6_565 ?
O8 Ba1 O4 129.60(9) . 6_565 ?
O9 Ba1 O4 98.1(2) . 6_565 ?
O10 Ba1 O4 89.3(5) . 6_565 ?
O7 Ba1 O4 65.58(8) . 6_565 ?
O5 Ba1 O2 63.46(8) . 6 ?
O2 Ba1 O2 118.69(3) 1_554 6 ?
O3 Ba1 O2 169.20(8) 1_554 6 ?
O1 Ba1 O2 42.80(7) 6 6 ?
O8 Ba1 O2 75.40(8) . 6 ?
O9 Ba1 O2 95.4(3) . 6 ?
O10 Ba1 O2 100.3(8) . 6 ?
O7 Ba1 O2 120.94(7) . 6 ?
O4 Ba1 O2 120.94(7) 6_565 6 ?
O5 Ba1 Cl1 69.72(6) . . ?
O2 Ba1 Cl1 150.25(7) 1_554 . ?
O3 Ba1 Cl1 121.09(6) 1_554 . ?
O1 Ba1 Cl1 107.55(6) 6 . ?
O8 Ba1 Cl1 81.26(4) . . ?
O9 Ba1 Cl1 141.1(3) . . ?
O10 Ba1 Cl1 136.7(7) . . ?
O7 Ba1 Cl1 64.55(3) . . ?
O4 Ba1 Cl1 66.78(5) 6_565 . ?
O2 Ba1 Cl1 67.08(5) 6 . ?
O5 Ba1 C1 76.52(9) . 6 ?
O2 Ba1 C1 97.59(8) 1_554 6 ?
O3 Ba1 C1 151.81(8) 1_554 6 ?
O1 Ba1 C1 21.41(8) 6 6 ?
O8 Ba1 C1 69.71(10) . 6 ?
O9 Ba1 C1 83.9(3) . 6 ?
O10 Ba1 C1 91.0(7) . 6 ?
O7 Ba1 C1 129.75(9) . 6 ?
O4 Ba1 C1 140.75(7) 6_565 6 ?
O2 Ba1 C1 21.41(8) 6 6 ?
Cl1 Ba1 C1 87.09(7) . 6 ?
O1 Mn1 O3 159.90(10) . 6_565 ?
O1 Mn1 O5 99.53(11) . . ?
O3 Mn1 O5 100.30(11) 6_565 . ?
O1 Mn1 O4 76.15(10) . . ?
O3 Mn1 O4 84.55(9) 6_565 . ?
O5 Mn1 O4 154.07(9) . . ?
O1 Mn1 O6 88.75(12) . 7_556 ?
O3 Mn1 O6 93.57(11) 6_565 7_556 ?
O5 Mn1 O6 73.92(10) . 7_556 ?
O4 Mn1 O6 80.39(10) . 7_556 ?
O1 Mn1 Cl1 92.77(9) . . ?
O3 Mn1 Cl1 88.84(7) 6_565 . ?
O5 Mn1 Cl1 94.82(7) . . ?
O4 Mn1 Cl1 110.82(8) . . ?
O6 Mn1 Cl1 168.73(8) 7_556 . ?
O1 Mn1 Ba1 109.27(7) . . ?
O3 Mn1 Ba1 87.80(6) 6_565 . ?
O5 Mn1 Ba1 42.36(6) . . ?
O4 Mn1 Ba1 163.24(7) . . ?
O6 Mn1 Ba1 115.04(8) 7_556 . ?
Cl1 Mn1 Ba1 54.01(3) . . ?
Mn1 Cl1 Ba1 87.17(4) . . ?
C1 O1 Mn1 116.5(2) . . ?
C1 O1 Ba1 105.2(2) . 6_556 ?
Mn1 O1 Ba1 137.09(11) . 6_556 ?
C1 O2 Ba1 121.9(2) . 1_556 ?
C1 O2 Ba1 86.7(2) . 6_556 ?
Ba1 O2 Ba1 150.86(10) 1_556 6_556 ?
C2 O3 Mn1 126.0(2) . 6_566 ?
C2 O3 Ba1 122.0(2) . 1_556 ?
Mn1 O3 Ba1 110.34(9) 6_566 1_556 ?
C2 O4 Mn1 113.0(2) . . ?
C2 O4 Ba1 143.4(2) . 6_566 ?
Mn1 O4 Ba1 103.53(8) . 6_566 ?
C3 O5 Mn1 116.9(2) . . ?
C3 O5 Ba1 137.1(2) . . ?
Mn1 O5 Ba1 105.75(10) . . ?
C3 O6 Mn1 114.3(2) . 7_556 ?
O2 C1 O1 125.2(3) . . ?
O2 C1 C2 119.5(3) . . ?
O1 C1 C2 115.3(3) . . ?
O2 C1 Ba1 71.9(2) . 6_556 ?
O1 C1 Ba1 53.4(2) . 6_556 ?
C2 C1 Ba1 168.4(2) . 6_556 ?
O4 C2 O3 125.9(3) . . ?
O4 C2 C1 117.6(3) . . ?
O3 C2 C1 116.5(3) . . ?
O6 C3 O5 126.7(3) . . ?
O6 C3 C3 117.1(4) . 7_556 ?
O5 C3 C3 116.2(4) . 7_556 ?
Ba1 O7 Ba1 110.91(13) . 2_655 ?
Ba1 O8 Ba1 117.5(2) . 2_655 ?

loop_
_geom_bond_atom_site_label_1
_geom_bond_atom_site_label_2
_geom_bond_distance
_geom_bond_site_symmetry_2
_geom_bond_publ_flag
Ba1 O5 2.785(2) . ?
Ba1 O2 2.799(3) 1_554 ?
Ba1 O3 2.805(2) 1_554 ?
Ba1 O1 2.807(3) 6 ?
Ba1 O8 2.813(2) . ?
Ba1 O9 2.83(2) . ?
Ba1 O10 2.90(4) . ?
Ba1 O7 2.921(2) . ?
Ba1 O4 2.956(3) 6_565 ?
Ba1 O2 3.212(3) 6 ?
Ba1 Cl1 3.2228(13) . ?
Ba1 C1 3.374(3) 6 ?
Mn1 O1 2.149(3) . ?
Mn1 O3 2.158(2) 6_565 ?
Mn1 O5 2.184(3) . ?
Mn1 O4 2.220(2) . ?
Mn1 O6 2.266(3) 7_556 ?
Mn1 Cl1 2.4970(12) . ?
O1 C1 1.276(4) . ?
O1 Ba1 2.807(3) 6_556 ?
O2 C1 1.234(4) . ?
O2 Ba1 2.799(3) 1_556 ?
O2 Ba1 3.212(3) 6_556 ?
O3 C2 1.262(4) . ?
O3 Mn1 2.158(2) 6_566 ?
O3 Ba1 2.805(2) 1_556 ?
O4 C2 1.261(4) . ?
O4 Ba1 2.956(3) 6_566 ?
O5 C3 1.270(5) . ?
O6 C3 1.250(5) . ?
O6 Mn1 2.266(3) 7_556 ?
C1 C2 1.551(4) . ?
C1 Ba1 3.374(3) 6_556 ?
C3 C3 1.545(7) 7_556 ?
O7 Ba1 2.921(2) 2_655 ?
O8 Ba1 2.813(2) 2_655 ?
